data_9015456
loop_
_publ_author_name
'Schreyer, W.'
'Hughes, J. M.'
'Bernhardt, H. J.'
'Kalt, A.'
'Prowatke, S.'
'Ertl, A.'

_publ_section_title
;
 Reexamination of olenite from the type locality: detection of boron
 in tetrahedral coordination
 Note: z-coordinate for AlY and y-coordinate for H were altered by Hughes, Aug 2003
;
_journal_name_full 'European Journal of Mineralogy'
_journal_page_first 935
_journal_page_last 942
_journal_paper_doi 10.1127/0935-1221/2002/0014-0935
_journal_volume 14
_journal_year 2002
_chemical_compound_source 'Olenii Range, Kola Peninsula, Russia'
_chemical_formula_sum 'Al8.217 B3.402 Ca0.023 Cl0.001 F0.161 Fe0.042 H3.832 Li0.63 Mn0.087 Na0.541 O30.838 Si5.454'
_chemical_name_mineral Olenite
_space_group_IT_number 160
_symmetry_space_group_name_Hall 'R 3 -2"'
_symmetry_space_group_name_H-M 'R 3 m :H'
_cell_angle_alpha 90
_cell_angle_beta 90
_cell_angle_gamma 120
_cell_formula_units_Z 3
_cell_length_a 15.792
_cell_length_b 15.792
_cell_length_c 7.0878
_cell_volume 1530.793
_database_code_amcsd 0006949
_exptl_crystal_density_diffrn 3.049
_cod_original_cell_volume 1530.792
_cod_original_sg_symbol_H-M 'R 3 m'
_cod_original_formula_sum 'Na.541 Ca.023 Al8.217 Li.63 Mn.087 Fe.042 Si5.454 B3.402 O30.838 F.161 Cl.001 H3.832'
_cod_database_code 9015456

loop_
_space_group_symop_operation_xyz
x,y,z
2/3+x,1/3+y,1/3+z
1/3+x,2/3+y,2/3+z
x,x-y,z
2/3+x,1/3+x-y,1/3+z
1/3+x,2/3+x-y,2/3+z
-y,-x,z
2/3-y,1/3-x,1/3+z
1/3-y,2/3-x,2/3+z
-x+y,y,z
2/3-x+y,1/3+y,1/3+z
1/3-x+y,2/3+y,2/3+z
-y,x-y,z
2/3-y,1/3+x-y,1/3+z
1/3-y,2/3+x-y,2/3+z
-x+y,-x,z
2/3-x+y,1/3-x,1/3+z
1/3-x+y,2/3-x,2/3+z

loop_
_atom_site_aniso_label
_atom_site_aniso_U_11
_atom_site_aniso_U_22
_atom_site_aniso_U_33
_atom_site_aniso_U_12
_atom_site_aniso_U_13
_atom_site_aniso_U_23
NaX 0.02400 0.02400 0.02100 0.01200 0.00000 0.00000
CaX 0.02400 0.02400 0.02100 0.01200 0.00000 0.00000
AlY 0.00670 0.00860 0.01090 0.00430 0.00130 0.00260
LiY 0.00670 0.00860 0.01090 0.00430 0.00130 0.00260
MnY 0.00670 0.00860 0.01090 0.00430 0.00130 0.00260
FeY 0.00670 0.00860 0.01090 0.00430 0.00130 0.00260
AlZ 0.00730 0.00900 0.00690 0.00407 0.00070 -0.00020
SiT 0.00510 0.00493 0.00500 0.00237 -0.00010 -0.00060
BT 0.00510 0.00493 0.00500 0.00237 -0.00010 -0.00060
AlT 0.00510 0.00493 0.00500 0.00237 -0.00010 -0.00060
B 0.00910 0.01040 0.00610 0.00520 -0.00010 -0.00020
O-H1 0.02320 0.02320 0.01200 0.01160 0.00000 0.00000
F1 0.02320 0.02320 0.01200 0.01160 0.00000 0.00000
O1 0.02320 0.02320 0.01200 0.01160 0.00000 0.00000
Cl1 0.02320 0.02320 0.01200 0.01160 0.00000 0.00000
O2 0.01780 0.00810 0.01380 0.00405 0.00020 0.00040
O3 0.02440 0.01300 0.00750 0.01220 -0.00070 -0.00035
O4 0.01060 0.01700 0.01070 0.00850 -0.00070 -0.00140
O5 0.01830 0.01090 0.01140 0.00915 0.00060 0.00030
O6 0.01000 0.00990 0.00810 0.00410 0.00060 0.00000
O7 0.00890 0.00840 0.00770 0.00290 0.00030 -0.00120
O8 0.00760 0.01110 0.01020 0.00460 0.00030 0.00230

loop_
_atom_site_label
_atom_site_fract_x
_atom_site_fract_y
_atom_site_fract_z
_atom_site_occupancy
_atom_site_U_iso_or_equiv
_atom_site_type_symbol
_atom_site_attached_hydrogens
NaX 0.00000 0.00000 0.25000 0.54100 0.02292 Na 0
CaX 0.00000 0.00000 0.25000 0.02300 0.02292 Ca 0
AlY 0.27260 0.54520 0.32600 0.69100 0.00849 Al 0
LiY 0.27260 0.54520 0.32600 0.21000 0.00849 Li 0
MnY 0.27260 0.54520 0.32600 0.02900 0.00849 Mn 0
FeY 0.27260 0.54520 0.32600 0.01400 0.00849 Fe 0
AlZ 0.29652 0.25998 0.63031 1.00000 0.00775 Al 0
SiT 0.19171 0.18969 0.02370 0.90900 0.00509 Si 0
BT 0.19171 0.18969 0.02370 0.06700 0.00509 B 0
AlT 0.19171 0.18969 0.02370 0.02400 0.00509 Al 0
B 0.10907 0.21814 0.47520 1.00000 0.00836 B 0
O-H1 0.00000 0.00000 0.79400 0.83200 0.01963 O 1
F1 0.00000 0.00000 0.79400 0.16100 0.01963 F 0
O1 0.00000 0.00000 0.79400 0.00600 0.01963 O 0
Cl1 0.00000 0.00000 0.79400 0.00100 0.01963 Cl 0
O2 0.06031 0.12062 0.51410 1.00000 0.01431 O 0
O3 0.26050 0.13025 0.52980 1.00000 0.01368 O 0
O4 0.09467 0.18934 0.09660 1.00000 0.01203 O 0
O5 0.18740 0.09370 0.11860 1.00000 0.01267 O 0
O6 0.19402 0.18334 0.79600 1.00000 0.00975 O 0
O7 0.28704 0.28646 0.09850 1.00000 0.00899 O 0
O8 0.20938 0.27003 0.45920 1.00000 0.00963 O 0
H3 0.20500 0.41000 0.08500 1.00000 -0.00304 H 0

loop_
_cod_changelog_entry_id
_cod_changelog_entry_author
_cod_changelog_entry_date
_cod_changelog_entry_text
1
;cod-tools version 3.8.0
Id: cif_guess_AMCSD_atom_types 9574 2023-05-10 09:00:05Z saulius
;
2023-05-10T18:56:05+03:00
;Derived atom types and hydrogen counts
from atom names that follow the AMCSD naming convention
(Wat == water, O-H == hydroxyl).
;

loop_
_cod_related_entry_id
_cod_related_entry_database
_cod_related_entry_code
1 AMCSD 0006949
